data_7002151
loop_
_publ_author_name
'Sarma, Rupam'
'Kalita, Dipjyoti'
'Baruah, Jubaraj B.'

_publ_section_title
;
 Solvent induced reactivity of 3,5-dimethylpyrazole towards zinc (II)
 carboxylates
;
_journal_issue 36
_journal_name_full 'Dalton Transactions'
_journal_page_first 7428
_journal_page_last 7436
_journal_paper_doi 10.1039/b905534g
_journal_year 2009
_chemical_formula_sum 'C36 H44 N8 O4 Zn2'
_chemical_formula_weight 783.53
_chemical_name_systematic
;
?
;
_space_group_IT_number 43
_symmetry_cell_setting orthorhombic
_symmetry_space_group_name_Hall 'F 2 -2d'
_symmetry_space_group_name_H-M 'F d d 2'
_atom_sites_solution_hydrogens geom
_atom_sites_solution_primary direct
_atom_sites_solution_secondary difmap
_audit_creation_method SHELXL-97
_cell_angle_alpha 90.00
_cell_angle_beta 90.00
_cell_angle_gamma 90.00
_cell_formula_units_Z 8
_cell_length_a 16.8246(8)
_cell_length_b 33.419(2)
_cell_length_c 14.0874(8)
_cell_measurement_reflns_used 7026
_cell_measurement_temperature 296(2)
_cell_measurement_theta_max 25.88
_cell_measurement_theta_min 2.63
_cell_volume 7920.8(8)
_computing_cell_refinement 'Bruker SMART'
_computing_data_collection 'Bruker SMART'
_computing_data_reduction 'Bruker SAINT'
_computing_molecular_graphics 'Bruker SHELXTL'
_computing_publication_material 'Bruker SHELXTL'
_computing_structure_refinement 'SHELXL-97 (Sheldrick, 1997)'
_computing_structure_solution 'SHELXS-97 (Sheldrick, 1990)'
_diffrn_ambient_temperature 296(2)
_diffrn_measured_fraction_theta_full 0.991
_diffrn_measured_fraction_theta_max 0.991
_diffrn_measurement_device_type 'CCD area detector'
_diffrn_measurement_method 'phi and omega scans'
_diffrn_radiation_monochromator graphite
_diffrn_radiation_source 'fine-focus sealed tube'
_diffrn_radiation_type MoK\a
_diffrn_radiation_wavelength 0.71073
_diffrn_reflns_av_R_equivalents 0.0278
_diffrn_reflns_av_sigmaI/netI 0.0290
_diffrn_reflns_limit_h_max 21
_diffrn_reflns_limit_h_min -22
_diffrn_reflns_limit_k_max 44
_diffrn_reflns_limit_k_min -28
_diffrn_reflns_limit_l_max 18
_diffrn_reflns_limit_l_min -18
_diffrn_reflns_number 15854
_diffrn_reflns_theta_full 28.43
_diffrn_reflns_theta_max 28.43
_diffrn_reflns_theta_min 1.98
_exptl_absorpt_coefficient_mu 1.257
_exptl_absorpt_correction_type none
_exptl_crystal_colour colorless
_exptl_crystal_density_diffrn 1.314
_exptl_crystal_density_method 'not measured'
_exptl_crystal_description block
_exptl_crystal_F_000 3264
_exptl_crystal_size_max 0.25
_exptl_crystal_size_mid 0.19
_exptl_crystal_size_min 0.16
_refine_diff_density_max 0.246
_refine_diff_density_min -0.240
_refine_diff_density_rms 0.063
_refine_ls_abs_structure_details 'Flack H D (1983), Acta Cryst. A39, 876-881'
_refine_ls_abs_structure_Flack 0.00
_refine_ls_extinction_coef 0.00019(3)
_refine_ls_extinction_expression Fc^*^=kFc[1+0.001xFc^2^\l^3^/sin(2\q)]^-1/4^
_refine_ls_extinction_method SHELXL
_refine_ls_goodness_of_fit_ref 1.014
_refine_ls_hydrogen_treatment constr
_refine_ls_matrix_type full
_refine_ls_number_parameters 233
_refine_ls_number_reflns 4836
_refine_ls_number_restraints 1
_refine_ls_restrained_S_all 1.014
_refine_ls_R_factor_all 0.0477
_refine_ls_R_factor_gt 0.0330
_refine_ls_shift/su_max 0.001
_refine_ls_shift/su_mean 0.000
_refine_ls_structure_factor_coef Fsqd
_refine_ls_weighting_details 'calc w=1/[\s^2^(Fo^2^)+(0.0525P)^2^+0.0000P] where P=(Fo^2^+2Fc^2^)/3'
_refine_ls_weighting_scheme calc
_refine_ls_wR_factor_gt 0.0797
_refine_ls_wR_factor_ref 0.0873
_reflns_number_gt 3844
_reflns_number_total 4836
_reflns_threshold_expression >2sigma(I)
_cod_data_source_file b905534g.txt
_cod_data_source_block znptadmf
_cod_depositor_comments
;
The following automatic conversions were performed:
'_symmetry_cell_setting' value 'Orthorhombic' changed to 'orthorhombic'
according to '/home/saulius/struct/CIF-dictionaries/cif_core.dic'
dictionary named 'cif_core.dic' version 2.4.1 from 2010-06-29.

Automatic conversion script
Id: cif_fix_enum 1527 2010-12-29 10:47:43Z saulius 
;
_cod_original_cell_volume 7920.7(8)
_cod_original_sg_symbol_H-M 'Fdd2 '
_cod_database_code 7002151

loop_
_symmetry_equiv_pos_as_xyz
'x, y, z'
'-x, -y, z'
'x+1/4, -y+1/4, z+1/4'
'-x+1/4, y+1/4, z+1/4'
'x, y+1/2, z+1/2'
'-x, -y+1/2, z+1/2'
'x+1/4, -y+3/4, z+3/4'
'-x+1/4, y+3/4, z+3/4'
'x+1/2, y, z+1/2'
'-x+1/2, -y, z+1/2'
'x+3/4, -y+1/4, z+3/4'
'-x+3/4, y+1/4, z+3/4'
'x+1/2, y+1/2, z'
'-x+1/2, -y+1/2, z'
'x+3/4, -y+3/4, z+1/4'
'-x+3/4, y+3/4, z+1/4'

loop_
_atom_site_label
_atom_site_type_symbol
_atom_site_fract_x
_atom_site_fract_y
_atom_site_fract_z
_atom_site_U_iso_or_equiv
_atom_site_adp_type
_atom_site_occupancy
_atom_site_symmetry_multiplicity
_atom_site_calc_flag
_atom_site_refinement_flags
_atom_site_disorder_assembly
_atom_site_disorder_group
C1 C 0.23499(15) -0.02031(8) 0.0524(3) 0.0607(6) Uani 1 1 d . . .
C2 C 0.19086(16) -0.05926(9) 0.0517(3) 0.0606(6) Uani 1 1 d . . .
C3 C 0.10885(18) -0.05915(11) 0.0598(4) 0.0786(11) Uani 1 1 d . . .
H3 H 0.0811 -0.0351 0.0639 0.094 Uiso 1 1 calc R . .
C4 C 0.0678(2) -0.09623(14) 0.0616(4) 0.0912(13) Uani 1 1 d . . .
H4 H 0.0128 -0.0963 0.0685 0.109 Uiso 1 1 calc R . .
C5 C 0.1070(3) -0.13160(12) 0.0536(4) 0.0898(11) Uani 1 1 d . . .
C6 C 0.1886(3) -0.13098(11) 0.0475(4) 0.0897(11) Uani 1 1 d . . .
H6 H 0.2162 -0.1551 0.0451 0.108 Uiso 1 1 calc R . .
C7 C 0.2305(2) -0.09555(10) 0.0448(4) 0.0758(9) Uani 1 1 d . . .
H7 H 0.2856 -0.0960 0.0384 0.091 Uiso 1 1 calc R . .
C8 C 0.0617(3) -0.17089(13) 0.0560(5) 0.1287(17) Uani 1 1 d . . .
H8A H 0.0841 -0.1880 0.1038 0.193 Uiso 1 1 calc R . .
H8B H 0.0654 -0.1837 -0.0048 0.193 Uiso 1 1 calc R . .
H8C H 0.0069 -0.1658 0.0706 0.193 Uiso 1 1 calc R . .
C9 C 0.4838(2) 0.10861(11) 0.0431(4) 0.0957(12) Uani 1 1 d . . .
H9A H 0.5043 0.1134 0.1057 0.144 Uiso 1 1 calc R . .
H9B H 0.5000 0.1299 0.0016 0.144 Uiso 1 1 calc R . .
H9C H 0.5040 0.0836 0.0197 0.144 Uiso 1 1 calc R . .
C10 C 0.3944(2) 0.10694(8) 0.0469(4) 0.0688(7) Uani 1 1 d . . .
C11 C 0.3380(2) 0.13704(10) 0.0455(4) 0.0867(11) Uani 1 1 d . . .
H11 H 0.3478 0.1644 0.0416 0.104 Uiso 1 1 calc R . .
C12 C 0.2651(2) 0.11923(8) 0.0507(3) 0.0717(8) Uani 1 1 d . . .
C13 C 0.1814(2) 0.13564(11) 0.0497(4) 0.0972(11) Uani 1 1 d . . .
H13A H 0.1608 0.1346 -0.0138 0.146 Uiso 1 1 calc R . .
H13B H 0.1819 0.1629 0.0713 0.146 Uiso 1 1 calc R . .
H13C H 0.1485 0.1199 0.0908 0.146 Uiso 1 1 calc R . .
C16 C 0.5000 0.0000 -0.2139(4) 0.0828(16) Uani 1 2 d S . .
H16 H 0.5000 0.0000 -0.2799 0.099 Uiso 1 2 calc SR . .
C15 C 0.4407(2) 0.01399(11) -0.1556(3) 0.0669(10) Uani 1 1 d . . .
C14 C 0.3628(2) 0.03410(15) -0.1801(3) 0.0895(13) Uani 1 1 d . . .
H14B H 0.3342 0.0179 -0.2248 0.134 Uiso 1 1 calc R . .
H14C H 0.3732 0.0599 -0.2076 0.134 Uiso 1 1 calc R . .
H14A H 0.3316 0.0373 -0.1236 0.134 Uiso 1 1 calc R . .
C17 C 0.34804(18) 0.00529(12) 0.2825(3) 0.0746(12) Uani 1 1 d . . .
H17A H 0.3176 0.0071 0.2250 0.112 Uiso 1 1 calc R . .
H17B H 0.3388 0.0286 0.3206 0.112 Uiso 1 1 calc R . .
H17C H 0.3322 -0.0181 0.3171 0.112 Uiso 1 1 calc R . .
C18 C 0.43531(19) 0.00250(9) 0.2585(2) 0.0539(7) Uani 1 1 d . . .
C19 C 0.5000 0.0000 0.3169(3) 0.0595(11) Uani 1 2 d S . .
H19 H 0.5000 0.0000 0.3830 0.071 Uiso 1 2 calc SR . .
N1 N 0.35780(12) 0.07136(6) 0.0545(2) 0.0545(5) Uani 1 1 d . . .
N2 N 0.27865(13) 0.08001(6) 0.0558(2) 0.0585(5) Uani 1 1 d . . .
H2 H 0.2418 0.0622 0.0594 0.070 Uiso 1 1 calc R . .
N3 N 0.46281(13) 0.00890(8) -0.06611(17) 0.0523(6) Uani 1 1 d . . .
N4 N 0.45913(12) 0.00142(8) 0.16719(17) 0.0489(5) Uani 1 1 d . . .
O1 O 0.30998(11) -0.02278(6) 0.0419(3) 0.0721(6) Uani 1 1 d . . .
O2 O 0.19827(13) 0.01098(7) 0.0638(4) 0.0973(11) Uani 1 1 d . . .
Zn1 Zn 0.398226(13) 0.014693(8) 0.05063(4) 0.04904(10) Uani 1 1 d . . .

loop_
_atom_site_aniso_label
_atom_site_aniso_U_11
_atom_site_aniso_U_22
_atom_site_aniso_U_33
_atom_site_aniso_U_23
_atom_site_aniso_U_13
_atom_site_aniso_U_12
C1 0.0487(12) 0.0725(18) 0.0609(14) -0.0060(18) 0.0044(18) -0.0163(12)
C2 0.0523(13) 0.0751(18) 0.0543(14) -0.001(2) -0.0002(17) -0.0211(13)
C3 0.0539(16) 0.093(2) 0.089(3) -0.016(3) 0.016(2) -0.0264(15)
C4 0.0653(19) 0.122(3) 0.086(3) -0.014(3) 0.009(2) -0.047(2)
C5 0.105(3) 0.096(3) 0.0686(19) 0.007(3) -0.004(3) -0.053(2)
C6 0.103(3) 0.068(2) 0.098(3) 0.008(3) -0.012(3) -0.0224(19)
C7 0.0646(17) 0.075(2) 0.088(2) 0.009(2) -0.012(2) -0.0159(15)
C8 0.160(4) 0.111(3) 0.115(3) 0.003(4) -0.014(5) -0.086(3)
C9 0.083(2) 0.103(3) 0.101(3) 0.002(3) -0.002(3) -0.043(2)
C10 0.0812(19) 0.0601(16) 0.0650(17) 0.004(2) -0.004(2) -0.0194(15)
C11 0.123(3) 0.0437(16) 0.093(3) 0.003(2) -0.013(3) -0.0076(17)
C12 0.093(2) 0.0556(16) 0.0664(17) 0.0059(19) -0.002(2) 0.0167(15)
C13 0.116(3) 0.082(2) 0.094(2) 0.006(3) -0.004(3) 0.046(2)
C16 0.062(3) 0.129(4) 0.057(4) 0.000 0.000 0.012(3)
C15 0.0450(17) 0.096(3) 0.0595(19) -0.0021(15) -0.0050(14) 0.0063(15)
C14 0.066(2) 0.132(3) 0.070(3) 0.003(2) -0.0159(18) 0.030(2)
C17 0.0569(18) 0.089(2) 0.078(3) 0.0006(19) 0.0209(17) 0.0140(16)
C18 0.0493(16) 0.0480(14) 0.0646(17) 0.0021(13) 0.0098(14) 0.0059(13)
C19 0.065(3) 0.071(3) 0.042(3) 0.000 0.000 0.014(2)
N1 0.0497(12) 0.0509(12) 0.0630(14) -0.0010(13) 0.0026(15) -0.0031(8)
N2 0.0559(12) 0.0506(12) 0.0690(14) 0.0005(15) -0.0019(16) 0.0063(9)
N3 0.0340(12) 0.0685(16) 0.0543(15) 0.0003(11) -0.0018(9) 0.0026(10)
N4 0.0330(11) 0.0559(13) 0.0578(14) 0.0023(11) 0.0004(9) 0.0016(10)
O1 0.0409(9) 0.0695(13) 0.1059(18) -0.0142(16) 0.0039(14) -0.0160(8)
O2 0.0520(11) 0.0702(15) 0.170(3) -0.012(2) 0.013(2) -0.0082(11)
Zn1 0.03164(12) 0.05492(15) 0.06058(16) -0.00128(16) 0.00078(15) -0.00025(11)

loop_
_atom_type_symbol
_atom_type_description
_atom_type_scat_dispersion_real
_atom_type_scat_dispersion_imag
_atom_type_scat_source
C C 0.0033 0.0016 'International Tables Vol C Tables 4.2.6.8 and 6.1.1.4'
H H 0.0000 0.0000 'International Tables Vol C Tables 4.2.6.8 and 6.1.1.4'
N N 0.0061 0.0033 'International Tables Vol C Tables 4.2.6.8 and 6.1.1.4'
O O 0.0106 0.0060 'International Tables Vol C Tables 4.2.6.8 and 6.1.1.4'
Zn Zn 0.2839 1.4301 'International Tables Vol C Tables 4.2.6.8 and 6.1.1.4'

loop_
_geom_angle_atom_site_label_1
_geom_angle_atom_site_label_2
_geom_angle_atom_site_label_3
_geom_angle
_geom_angle_site_symmetry_1
_geom_angle_site_symmetry_3
_geom_angle_publ_flag
O2 C1 O1 124.8(2) . . ?
O2 C1 C2 119.5(2) . . ?
O1 C1 C2 115.7(3) . . ?
C3 C2 C7 119.2(2) . . ?
C3 C2 C1 119.4(3) . . ?
C7 C2 C1 121.4(3) . . ?
C2 C3 C4 119.0(3) . . ?
C5 C4 C3 121.5(3) . . ?
C4 C5 C6 118.5(3) . . ?
C4 C5 C8 120.5(4) . . ?
C6 C5 C8 121.0(4) . . ?
C5 C6 C7 121.7(4) . . ?
C6 C7 C2 120.1(3) . . ?
N1 C10 C11 109.2(3) . . ?
N1 C10 C9 119.6(3) . . ?
C11 C10 C9 131.2(3) . . ?
C12 C11 C10 107.4(3) . . ?
N2 C12 C11 106.1(3) . . ?
N2 C12 C13 121.2(3) . . ?
C11 C12 C13 132.7(3) . . ?
C15 C16 C15 106.6(5) 2_655 . ?
N3 C15 C16 108.7(3) . . ?
N3 C15 C14 121.2(3) . . ?
C16 C15 C14 130.1(4) . . ?
N4 C18 C19 109.6(3) . . ?
N4 C18 C17 120.3(3) . . ?
C19 C18 C17 130.1(3) . . ?
C18 C19 C18 106.0(4) 2_655 . ?
C10 N1 N2 105.2(2) . . ?
C10 N1 Zn1 132.5(2) . . ?
N2 N1 Zn1 122.02(16) . . ?
C12 N2 N1 112.1(2) . . ?
C15 N3 N3 107.99(19) . 2_655 ?
C15 N3 Zn1 128.5(2) . . ?
N3 N3 Zn1 122.52(8) 2_655 . ?
C18 N4 N4 107.37(16) . 2_655 ?
C18 N4 Zn1 129.04(19) . . ?
N4 N4 Zn1 122.02(8) 2_655 . ?
C1 O1 Zn1 135.0(2) . . ?
O1 Zn1 N3 107.64(13) . . ?
O1 Zn1 N4 107.60(13) . . ?
N3 Zn1 N4 112.43(7) . . ?
O1 Zn1 N1 110.44(8) . . ?
N3 Zn1 N1 107.46(11) . . ?
N4 Zn1 N1 111.21(11) . . ?

loop_
_geom_bond_atom_site_label_1
_geom_bond_atom_site_label_2
_geom_bond_distance
_geom_bond_site_symmetry_2
_geom_bond_publ_flag
C1 O2 1.225(3) . ?
C1 O1 1.273(3) . ?
C1 C2 1.499(3) . ?
C2 C3 1.384(4) . ?
C2 C7 1.388(5) . ?
C3 C4 1.419(5) . ?
C4 C5 1.358(6) . ?
C5 C6 1.376(6) . ?
C5 C8 1.519(5) . ?
C6 C7 1.379(4) . ?
C9 C10 1.505(4) . ?
C10 N1 1.343(3) . ?
C10 C11 1.384(5) . ?
C11 C12 1.365(5) . ?
C12 N2 1.332(3) . ?
C12 C13 1.510(4) . ?
C16 C15 1.374(5) 2_655 ?
C16 C15 1.374(5) . ?
C15 N3 1.325(4) . ?
C15 C14 1.513(5) . ?
C17 C18 1.509(4) . ?
C18 N4 1.348(4) . ?
C18 C19 1.367(4) . ?
C19 C18 1.367(4) 2_655 ?
N1 N2 1.363(3) . ?
N1 Zn1 2.013(2) . ?
N3 N3 1.385(5) 2_655 ?
N3 Zn1 1.981(2) . ?
N4 N4 1.378(4) 2_655 ?
N4 Zn1 1.986(2) . ?
O1 Zn1 1.9462(18) . ?
